data_4500542
loop_
_publ_author_name
'Yang, Guo-Ping'
'Hou, Lei'
'Wang, Yao-Yu'
'Zhang, Ya-Nan'
'Shi, Qi-Zhen'
'Batten, Stuart R.'

_publ_section_title
;
 Two Unprecedented Three-Dimensional PbIIPolymorphs and Structural
 Diversities Built on a Kinked Flexible Dicarboxylate Building Block
;
_journal_issue 4
_journal_name_full 'Crystal Growth &amp; Design'
_journal_page_first 936
_journal_paper_doi 10.1021/cg101663a
_journal_volume 11
_journal_year 2011
_chemical_formula_moiety 'C20 H22 O11 Pb2'
_chemical_formula_sum 'C20 H22 O11 Pb2'
_chemical_formula_weight 852.76
_chemical_name_systematic
; 
 ? 
;
_space_group_IT_number 2
_symmetry_cell_setting triclinic
_symmetry_space_group_name_Hall '-P 1'
_symmetry_space_group_name_H-M 'P -1'
_atom_sites_solution_hydrogens geom
_atom_sites_solution_primary direct
_atom_sites_solution_secondary difmap
_audit_creation_method SHELXL-97
_cell_angle_alpha 103.408(1)
_cell_angle_beta 90.242(1)
_cell_angle_gamma 99.456(1)
_cell_formula_units_Z 2
_cell_length_a 9.1296(8)
_cell_length_b 10.2260(9)
_cell_length_c 13.0963(11)
_cell_measurement_reflns_used 1735
_cell_measurement_temperature 273(2)
_cell_measurement_theta_max 23.988
_cell_measurement_theta_min 2.304
_cell_volume 1172.03(18)
_computing_structure_refinement 'SHELXL-97 (Sheldrick, 1997)'
_computing_structure_solution 'SHELXS-97 (Sheldrick, 1990)'
_diffrn_ambient_temperature 273(2)
_diffrn_measured_fraction_theta_full 0.981
_diffrn_measured_fraction_theta_max 0.981
_diffrn_measurement_device_type 'Rigaku RAXIS-RAPID Imaging Plate'
_diffrn_measurement_method \w
_diffrn_radiation_monochromator graphite
_diffrn_radiation_source 'fine-focus sealed tube'
_diffrn_radiation_type MoK\a
_diffrn_radiation_wavelength 0.71073
_diffrn_reflns_av_R_equivalents 0.0235
_diffrn_reflns_av_sigmaI/netI 0.0505
_diffrn_reflns_limit_h_max 10
_diffrn_reflns_limit_h_min -10
_diffrn_reflns_limit_k_max 12
_diffrn_reflns_limit_k_min -9
_diffrn_reflns_limit_l_max 13
_diffrn_reflns_limit_l_min -15
_diffrn_reflns_number 5934
_diffrn_reflns_theta_full 25.10
_diffrn_reflns_theta_max 25.10
_diffrn_reflns_theta_min 1.60
_exptl_absorpt_coefficient_mu 14.403
_exptl_absorpt_correction_T_max 0.8576
_exptl_absorpt_correction_T_min 0.1814
_exptl_absorpt_correction_type multi-scan
_exptl_absorpt_process_details sadabs
_exptl_crystal_colour colorless
_exptl_crystal_density_diffrn 2.416
_exptl_crystal_density_method 'not measured'
_exptl_crystal_description block
_exptl_crystal_F_000 788
_exptl_crystal_size_max 0.18
_exptl_crystal_size_mid 0.10
_exptl_crystal_size_min 0.01
_refine_diff_density_max 1.194
_refine_diff_density_min -1.331
_refine_diff_density_rms 0.179
_refine_ls_extinction_method none
_refine_ls_goodness_of_fit_ref 1.011
_refine_ls_hydrogen_treatment constr
_refine_ls_matrix_type full
_refine_ls_number_parameters 298
_refine_ls_number_reflns 4089
_refine_ls_number_restraints 0
_refine_ls_restrained_S_all 1.011
_refine_ls_R_factor_all 0.0452
_refine_ls_R_factor_gt 0.0318
_refine_ls_shift/su_max 0.001
_refine_ls_shift/su_mean 0.000
_refine_ls_structure_factor_coef Fsqd
_refine_ls_weighting_details 'calc w=1/[\s^2^(Fo^2^)+(0.0370P)^2^+0.0000P] where P=(Fo^2^+2Fc^2^)/3'
_refine_ls_weighting_scheme calc
_refine_ls_wR_factor_gt 0.0753
_refine_ls_wR_factor_ref 0.0784
_reflns_number_gt 3035
_reflns_number_total 4089
_reflns_threshold_expression >2sigma(I)
_cod_data_source_file cg101663a_si_002.cif
_cod_data_source_block 1b
_cod_original_sg_symbol_H-M P-1
_cod_database_code 4500542

loop_
_symmetry_equiv_pos_as_xyz
'x, y, z'
'-x, -y, -z'

loop_
_atom_site_label
_atom_site_type_symbol
_atom_site_fract_x
_atom_site_fract_y
_atom_site_fract_z
_atom_site_U_iso_or_equiv
_atom_site_adp_type
_atom_site_occupancy
_atom_site_symmetry_multiplicity
_atom_site_calc_flag
_atom_site_refinement_flags
O11 O 0.4983(9) 0.2065(8) 0.9872(5) 0.082(2) Uani 1 1 d .
H11C H 0.5501 0.2645 1.0327 0.099 Uiso 1 1 d R
Pb1 Pb 0.37734(3) 0.35716(3) 0.86606(2) 0.03460(12) Uani 1 1 d .
Pb2 Pb 0.63519(3) 0.11527(3) 0.63477(2) 0.03522(12) Uani 1 1 d .
O1 O 0.6212(6) 0.5007(6) 0.9309(4) 0.0375(14) Uani 1 1 d .
O2 O 0.6306(6) 0.3251(6) 0.8020(4) 0.0484(17) Uani 1 1 d .
O3 O 1.3847(6) 0.1345(6) 0.7156(4) 0.0462(16) Uani 1 1 d .
O4 O 1.3865(6) -0.0224(6) 0.5716(4) 0.0369(14) Uani 1 1 d .
O5 O 0.3342(8) 0.5920(7) 0.8596(5) 0.0596(19) Uani 1 1 d .
O6 O 0.3845(7) 0.4613(7) 0.7105(5) 0.0570(18) Uani 1 1 d .
O7 O -0.3522(8) 0.9589(8) 0.7544(5) 0.064(2) Uani 1 1 d .
O8 O -0.3096(8) 0.8654(7) 0.5905(6) 0.0620(19) Uani 1 1 d .
O9 O 0.5310(8) 0.3025(7) 0.5528(5) 0.064(2) Uani 1 1 d .
H9C H 0.4889 0.3494 0.5990 0.077 Uiso 1 1 d R
H9D H 0.4670 0.2535 0.5105 0.077 Uiso 1 1 d R
O10 O 0.7055(10) 0.0170(9) 0.9672(6) 0.113(3) Uani 1 1 d .
H10C H 0.6469 0.0708 0.9729 0.135 Uiso 1 1 d R
H10D H 0.6889 -0.0010 0.9035 0.135 Uiso 1 1 d R
H11D H 0.4439 0.1409 0.9997 0.135 Uiso 1 1 d R
C1 C 0.6943(9) 0.4180(8) 0.8728(6) 0.0308(18) Uani 1 1 d .
C2 C 0.8604(8) 0.4382(9) 0.8977(6) 0.041(2) Uani 1 1 d .
H2A H 0.9052 0.5282 0.8905 0.049 Uiso 1 1 calc R
H2B H 0.8759 0.4353 0.9704 0.049 Uiso 1 1 calc R
C3 C 0.9389(9) 0.3338(9) 0.8289(6) 0.036(2) Uani 1 1 d .
C4 C 0.9813(10) 0.3450(9) 0.7306(7) 0.046(2) Uani 1 1 d .
H4 H 0.9631 0.4202 0.7072 0.055 Uiso 1 1 calc R
C5 C 1.0498(10) 0.2492(10) 0.6648(6) 0.045(2) Uani 1 1 d .
H5 H 1.0783 0.2614 0.5991 0.054 Uiso 1 1 calc R
C6 C 1.0759(9) 0.1361(9) 0.6966(7) 0.039(2) Uani 1 1 d .
C7 C 1.0327(10) 0.1242(9) 0.7968(7) 0.047(2) Uani 1 1 d .
H7 H 1.0507 0.0496 0.8212 0.057 Uiso 1 1 calc R
C8 C 0.9645(9) 0.2208(10) 0.8591(7) 0.045(2) Uani 1 1 d .
H8 H 0.9345 0.2089 0.9246 0.054 Uiso 1 1 calc R
C9 C 1.1483(9) 0.0271(10) 0.6250(7) 0.046(2) Uani 1 1 d .
H9A H 1.1070 -0.0611 0.6378 0.055 Uiso 1 1 calc R
H9B H 1.1228 0.0248 0.5526 0.055 Uiso 1 1 calc R
C10 C 1.3151(9) 0.0483(8) 0.6394(6) 0.035(2) Uani 1 1 d .
C11 C 0.3521(9) 0.5714(10) 0.7613(8) 0.047(2) Uani 1 1 d .
C12 C 0.3266(9) 0.6803(10) 0.7068(8) 0.052(3) Uani 1 1 d .
H12A H 0.3562 0.6563 0.6347 0.063 Uiso 1 1 calc R
H12B H 0.3878 0.7660 0.7416 0.063 Uiso 1 1 calc R
C13 C 0.1655(9) 0.6976(9) 0.7076(7) 0.040(2) Uani 1 1 d .
C14 C 0.0739(10) 0.6513(9) 0.6176(7) 0.047(2) Uani 1 1 d .
H14 H 0.1134 0.6129 0.5545 0.056 Uiso 1 1 calc R
C15 C -0.0755(11) 0.6611(9) 0.6199(7) 0.050(2) Uani 1 1 d .
H15 H -0.1342 0.6304 0.5581 0.060 Uiso 1 1 calc R
C16 C -0.1386(10) 0.7151(10) 0.7115(8) 0.047(2) Uani 1 1 d .
C17 C -0.0465(10) 0.7637(10) 0.8031(8) 0.050(2) Uani 1 1 d .
H17 H -0.0872 0.8026 0.8656 0.060 Uiso 1 1 calc R
C18 C 0.1038(10) 0.7552(10) 0.8028(7) 0.047(2) Uani 1 1 d .
H18 H 0.1630 0.7870 0.8644 0.056 Uiso 1 1 calc R
C19 C -0.3018(10) 0.7294(11) 0.7168(9) 0.065(3) Uani 1 1 d .
H19A H -0.3613 0.6508 0.6700 0.078 Uiso 1 1 calc R
H19B H -0.3340 0.7327 0.7877 0.078 Uiso 1 1 calc R
C20 C -0.3249(9) 0.8588(12) 0.6851(10) 0.056(3) Uani 1 1 d .

loop_
_atom_site_aniso_label
_atom_site_aniso_U_11
_atom_site_aniso_U_22
_atom_site_aniso_U_33
_atom_site_aniso_U_23
_atom_site_aniso_U_13
_atom_site_aniso_U_12
O11 0.102(7) 0.058(5) 0.079(5) 0.020(4) -0.019(5) -0.014(5)
Pb1 0.0254(2) 0.0380(2) 0.0365(2) -0.00131(15) 0.00052(14) 0.00838(16)
Pb2 0.0261(2) 0.0403(2) 0.0362(2) -0.00008(15) 0.00026(14) 0.00968(16)
O1 0.022(3) 0.043(4) 0.044(3) -0.003(3) 0.004(2) 0.011(3)
O2 0.023(3) 0.054(4) 0.054(4) -0.014(3) -0.004(3) 0.006(3)
O3 0.031(4) 0.043(4) 0.052(4) -0.013(3) -0.002(3) 0.005(3)
O4 0.028(3) 0.041(3) 0.037(3) -0.005(3) 0.006(2) 0.012(3)
O5 0.073(5) 0.051(4) 0.060(4) 0.013(4) -0.012(4) 0.027(4)
O6 0.069(5) 0.047(4) 0.061(4) 0.008(3) 0.011(3) 0.030(4)
O7 0.063(5) 0.075(5) 0.059(4) 0.017(4) 0.005(4) 0.020(4)
O8 0.059(5) 0.060(5) 0.069(5) 0.011(4) -0.004(4) 0.024(4)
O9 0.072(5) 0.073(5) 0.046(4) -0.004(3) 0.007(3) 0.031(4)
O10 0.138(9) 0.100(7) 0.084(6) 0.010(5) 0.023(6) -0.010(7)
C1 0.023(5) 0.032(5) 0.036(5) 0.006(4) -0.004(4) 0.007(4)
C2 0.020(5) 0.043(5) 0.050(5) -0.011(4) 0.003(4) 0.005(4)
C3 0.024(5) 0.040(5) 0.046(5) 0.010(4) 0.004(4) 0.008(4)
C4 0.044(6) 0.045(6) 0.059(6) 0.022(5) 0.005(5) 0.020(5)
C5 0.041(6) 0.061(6) 0.038(5) 0.010(5) 0.012(4) 0.021(5)
C6 0.020(5) 0.039(5) 0.055(6) 0.007(4) 0.002(4) 0.005(4)
C7 0.049(6) 0.035(5) 0.069(6) 0.028(5) 0.021(5) 0.018(5)
C8 0.033(5) 0.063(6) 0.051(5) 0.029(5) 0.023(4) 0.017(5)
C9 0.025(5) 0.050(6) 0.055(6) -0.007(5) 0.003(4) 0.012(5)
C10 0.029(5) 0.034(5) 0.039(5) 0.005(4) 0.001(4) 0.005(4)
C11 0.018(5) 0.056(7) 0.070(7) 0.020(5) -0.003(4) 0.007(4)
C12 0.026(5) 0.062(7) 0.077(7) 0.031(6) 0.004(5) 0.010(5)
C13 0.025(5) 0.047(6) 0.052(5) 0.019(4) 0.002(4) 0.007(4)
C14 0.044(6) 0.045(6) 0.055(6) 0.016(5) 0.001(4) 0.012(5)
C15 0.049(6) 0.038(5) 0.064(6) 0.018(5) -0.014(5) 0.002(5)
C16 0.023(5) 0.049(6) 0.081(7) 0.034(5) 0.000(5) 0.012(4)
C17 0.041(6) 0.055(6) 0.061(6) 0.022(5) 0.002(5) 0.016(5)
C18 0.036(6) 0.051(6) 0.061(6) 0.027(5) 0.001(4) 0.014(5)
C19 0.031(6) 0.072(8) 0.108(8) 0.047(7) 0.003(5) 0.017(5)
C20 0.011(5) 0.076(8) 0.084(8) 0.027(7) -0.007(5) 0.008(5)

loop_
_atom_type_symbol
_atom_type_description
_atom_type_scat_dispersion_real
_atom_type_scat_dispersion_imag
_atom_type_scat_source
C C 0.0033 0.0016 'International Tables Vol C Tables 4.2.6.8 and 6.1.1.4'
H H 0.0000 0.0000 'International Tables Vol C Tables 4.2.6.8 and 6.1.1.4'
O O 0.0106 0.0060 'International Tables Vol C Tables 4.2.6.8 and 6.1.1.4'
Pb Pb -3.3944 10.1111 'International Tables Vol C Tables 4.2.6.8 and 6.1.1.4'

loop_
_geom_angle_atom_site_label_1
_geom_angle_atom_site_label_2
_geom_angle_atom_site_label_3
_geom_angle
_geom_angle_site_symmetry_1
_geom_angle_site_symmetry_3
Pb1 O11 H11C 104.0 . .
Pb1 O11 H11D 117.4 . .
H11C O11 H11D 122.9 . .
O1 Pb1 O6 89.3(2) . .
O1 Pb1 O2 51.63(17) . .
O6 Pb1 O2 79.2(2) . .
O1 Pb1 O5 77.5(2) . .
O6 Pb1 O5 51.8(2) . .
O2 Pb1 O5 109.4(2) . .
O1 Pb1 O3 116.24(16) . 1_455
O6 Pb1 O3 81.19(19) . 1_455
O2 Pb1 O3 64.67(18) . 1_455
O5 Pb1 O3 131.8(2) . 1_455
O1 Pb1 O1 66.70(19) . 2_667
O6 Pb1 O1 124.55(18) . 2_667
O2 Pb1 O1 113.95(16) . 2_667
O5 Pb1 O1 73.9(2) . 2_667
O3 Pb1 O1 154.16(19) 1_455 2_667
O1 Pb1 O11 76.8(2) . .
O6 Pb1 O11 150.6(2) . .
O2 Pb1 O11 71.8(2) . .
O5 Pb1 O11 144.5(2) . .
O3 Pb1 O11 82.0(2) 1_455 .
O1 Pb1 O11 73.63(19) 2_667 .
O4 Pb2 O7 86.8(2) 1_455 1_645
O4 Pb2 O3 51.21(16) 1_455 1_455
O7 Pb2 O3 82.6(2) 1_645 1_455
O4 Pb2 O8 77.52(19) 1_455 1_645
O7 Pb2 O8 50.9(2) 1_645 1_645
O3 Pb2 O8 113.0(2) 1_455 1_645
O4 Pb2 O4 67.4(2) 1_455 2_756
O7 Pb2 O4 121.2(2) 1_645 2_756
O3 Pb2 O4 112.91(16) 1_455 2_756
O8 Pb2 O4 71.7(2) 1_645 2_756
O4 Pb2 O2 114.65(16) 1_455 .
O7 Pb2 O2 90.2(2) 1_645 .
O3 Pb2 O2 63.66(18) 1_455 .
O8 Pb2 O2 139.8(2) 1_645 .
O4 Pb2 O2 148.30(19) 2_756 .
O4 Pb2 O9 82.7(2) 1_455 .
O7 Pb2 O9 157.5(2) 1_645 .
O3 Pb2 O9 75.3(2) 1_455 .
O8 Pb2 O9 143.7(2) 1_645 .
O4 Pb2 O9 72.57(17) 2_756 .
O2 Pb2 O9 76.32(18) . .
C1 O1 Pb1 93.2(5) . .
C1 O1 Pb1 139.3(5) . 2_667
Pb1 O1 Pb1 113.30(18) . 2_667
C1 O2 Pb1 93.3(4) . .
C1 O2 Pb2 151.2(5) . .
Pb1 O2 Pb2 115.3(2) . .
C10 O3 Pb2 93.0(4) . 1_655
C10 O3 Pb1 146.1(5) . 1_655
Pb2 O3 Pb1 115.6(2) 1_655 1_655
C10 O4 Pb2 95.1(5) . 1_655
C10 O4 Pb2 135.8(5) . 2_756
Pb2 O4 Pb2 112.60(19) 1_655 2_756
C11 O5 Pb1 93.1(5) . .
C11 O6 Pb1 94.2(6) . .
C20 O7 Pb2 96.6(6) . 1_465
C20 O8 Pb2 90.9(6) . 1_465
Pb2 O9 H9C 108.0 . .
Pb2 O9 H9D 100.8 . .
H9C O9 H9D 107.7 . .
H10C O10 H10D 88.1 . .
O2 C1 O1 120.5(7) . .
O2 C1 C2 122.5(6) . .
O1 C1 C2 117.0(7) . .
C3 C2 C1 114.2(7) . .
C3 C2 H2A 108.7 . .
C1 C2 H2A 108.7 . .
C3 C2 H2B 108.7 . .
C1 C2 H2B 108.7 . .
H2A C2 H2B 107.6 . .
C8 C3 C4 116.8(7) . .
C8 C3 C2 121.7(8) . .
C4 C3 C2 121.5(8) . .
C3 C4 C5 122.8(8) . .
C3 C4 H4 118.6 . .
C5 C4 H4 118.6 . .
C6 C5 C4 119.8(8) . .
C6 C5 H5 120.1 . .
C4 C5 H5 120.1 . .
C5 C6 C7 117.5(7) . .
C5 C6 C9 121.2(8) . .
C7 C6 C9 121.3(8) . .
C8 C7 C6 120.8(8) . .
C8 C7 H7 119.6 . .
C6 C7 H7 119.6 . .
C3 C8 C7 122.3(8) . .
C3 C8 H8 118.9 . .
C7 C8 H8 118.9 . .
C10 C9 C6 114.3(7) . .
C10 C9 H9A 108.7 . .
C6 C9 H9A 108.7 . .
C10 C9 H9B 108.7 . .
C6 C9 H9B 108.7 . .
H9A C9 H9B 107.6 . .
O3 C10 O4 119.4(7) . .
O3 C10 C9 122.2(7) . .
O4 C10 C9 118.4(7) . .
O6 C11 O5 120.8(9) . .
O6 C11 C12 120.8(9) . .
O5 C11 C12 118.3(9) . .
C11 C12 C13 111.5(8) . .
C11 C12 H12A 109.3 . .
C13 C12 H12A 109.3 . .
C11 C12 H12B 109.3 . .
C13 C12 H12B 109.3 . .
H12A C12 H12B 108.0 . .
C14 C13 C18 118.8(8) . .
C14 C13 C12 121.3(8) . .
C18 C13 C12 119.8(8) . .
C15 C14 C13 121.1(8) . .
C15 C14 H14 119.4 . .
C13 C14 H14 119.4 . .
C16 C15 C14 121.3(9) . .
C16 C15 H15 119.3 . .
C14 C15 H15 119.3 . .
C15 C16 C17 118.1(8) . .
C15 C16 C19 122.8(9) . .
C17 C16 C19 119.0(9) . .
C18 C17 C16 121.6(9) . .
C18 C17 H17 119.2 . .
C16 C17 H17 119.2 . .
C17 C18 C13 119.0(8) . .
C17 C18 H18 120.5 . .
C13 C18 H18 120.5 . .
C20 C19 C16 110.1(8) . .
C20 C19 H19A 109.6 . .
C16 C19 H19A 109.6 . .
C20 C19 H19B 109.6 . .
C16 C19 H19B 109.6 . .
H19A C19 H19B 108.1 . .
O7 C20 O8 121.6(10) . .
O7 C20 C19 119.4(11) . .
O8 C20 C19 119.0(10) . .

loop_
_geom_bond_atom_site_label_1
_geom_bond_atom_site_label_2
_geom_bond_distance
_geom_bond_site_symmetry_2
O11 Pb1 2.790(7) .
O11 H11C 0.8200 .
O11 H11D 0.8161 .
Pb1 O1 2.483(5) .
Pb1 O6 2.505(6) .
Pb1 O2 2.509(5) .
Pb1 O5 2.516(6) .
Pb1 O3 2.654(5) 1_455
Pb1 O1 2.718(5) 2_667
Pb2 O4 2.493(5) 1_455
Pb2 O7 2.500(7) 1_645
Pb2 O3 2.542(5) 1_455
Pb2 O8 2.619(6) 1_645
Pb2 O4 2.643(5) 2_756
Pb2 O2 2.693(5) .
Pb2 O9 2.695(6) .
O1 C1 1.278(8) .
O1 Pb1 2.718(5) 2_667
O2 C1 1.227(9) .
O3 C10 1.257(9) .
O3 Pb2 2.542(5) 1_655
O3 Pb1 2.654(5) 1_655
O4 C10 1.265(8) .
O4 Pb2 2.493(5) 1_655
O4 Pb2 2.643(5) 2_756
O5 C11 1.272(10) .
O6 C11 1.250(10) .
O7 C20 1.261(12) .
O7 Pb2 2.500(7) 1_465
O8 C20 1.264(11) .
O8 Pb2 2.619(6) 1_465
O9 H9C 0.8200 .
O9 H9D 0.8200 .
O10 H10C 0.8200 .
O10 H10D 0.8200 .
C1 C2 1.519(10) .
C2 C3 1.510(10) .
C2 H2A 0.9700 .
C2 H2B 0.9700 .
C3 C8 1.359(12) .
C3 C4 1.369(11) .
C4 C5 1.381(11) .
C4 H4 0.9300 .
C5 C6 1.372(12) .
C5 H5 0.9300 .
C6 C7 1.398(11) .
C6 C9 1.523(10) .
C7 C8 1.365(11) .
C7 H7 0.9300 .
C8 H8 0.9300 .
C9 C10 1.507(10) .
C9 H9A 0.9700 .
C9 H9B 0.9700 .
C11 C12 1.501(13) .
C12 C13 1.510(11) .
C12 H12A 0.9700 .
C12 H12B 0.9700 .
C13 C14 1.384(11) .
C13 C18 1.412(11) .
C14 C15 1.384(12) .
C14 H14 0.9300 .
C15 C16 1.371(12) .
C15 H15 0.9300 .
C16 C17 1.404(12) .
C16 C19 1.522(11) .
C17 C18 1.389(12) .
C17 H17 0.9300 .
C18 H18 0.9300 .
C19 C20 1.521(14) .
C19 H19A 0.9700 .
C19 H19B 0.9700 .

loop_
_geom_hbond_atom_site_label_D
_geom_hbond_atom_site_label_H
_geom_hbond_atom_site_label_A
_geom_hbond_distance_DH
_geom_hbond_distance_HA
_geom_hbond_distance_DA
_geom_hbond_angle_DHA
_geom_hbond_site_symmetry_A
O11 H11D O10 0.82 2.06 2.879(12) 176.0 2_657
O10 H10D O7 0.82 1.92 2.741(10) 179.0 1_645
O10 H10C O11 0.82 2.07 2.894(12) 179.9 .
O9 H9D O8 0.82 1.99 2.809(10) 179.1 2_566
O9 H9C O6 0.82 1.99 2.806(8) 179.2 .
O11 H11C O5 0.82 1.94 2.763(10) 177.1 2_667

loop_
_geom_torsion_atom_site_label_1
_geom_torsion_atom_site_label_2
_geom_torsion_atom_site_label_3
_geom_torsion_atom_site_label_4
_geom_torsion
_geom_torsion_site_symmetry_1
_geom_torsion_site_symmetry_4
O6 Pb1 O1 C1 -83.2(5) . .
O2 Pb1 O1 C1 -6.5(4) . .
O5 Pb1 O1 C1 -134.1(5) . .
O3 Pb1 O1 C1 -3.4(5) 1_455 .
O1 Pb1 O1 C1 148.3(6) 2_667 .
O11 Pb1 O1 C1 70.6(5) . .
O6 Pb1 O1 Pb1 128.5(2) . 2_667
O2 Pb1 O1 Pb1 -154.8(3) . 2_667
O5 Pb1 O1 Pb1 77.6(2) . 2_667
O3 Pb1 O1 Pb1 -151.7(2) 1_455 2_667
O1 Pb1 O1 Pb1 0.0 2_667 2_667
O11 Pb1 O1 Pb1 -77.6(2) . 2_667
O1 Pb1 O2 C1 6.8(5) . .
O6 Pb1 O2 C1 104.6(5) . .
O5 Pb1 O2 C1 61.9(5) . .
O3 Pb1 O2 C1 -170.1(6) 1_455 .
O1 Pb1 O2 C1 -18.5(6) 2_667 .
O11 Pb1 O2 C1 -80.5(5) . .
O1 Pb1 O2 Pb2 -176.4(4) . .
O6 Pb1 O2 Pb2 -78.6(3) . .
O5 Pb1 O2 Pb2 -121.3(3) . .
O3 Pb1 O2 Pb2 6.7(2) 1_455 .
O1 Pb1 O2 Pb2 158.2(2) 2_667 .
O11 Pb1 O2 Pb2 96.3(3) . .
O4 Pb2 O2 C1 171.2(12) 1_455 .
O7 Pb2 O2 C1 84.6(12) 1_645 .
O3 Pb2 O2 C1 166.2(13) 1_455 .
O8 Pb2 O2 C1 71.1(13) 1_645 .
O4 Pb2 O2 C1 -102.3(12) 2_756 .
O9 Pb2 O2 C1 -113.6(12) . .
O4 Pb2 O2 Pb1 -2.1(3) 1_455 .
O7 Pb2 O2 Pb1 -88.7(3) 1_645 .
O3 Pb2 O2 Pb1 -7.0(2) 1_455 .
O8 Pb2 O2 Pb1 -102.1(3) 1_645 .
O4 Pb2 O2 Pb1 84.4(4) 2_756 .
O9 Pb2 O2 Pb1 73.1(3) . .
O1 Pb1 O5 C11 100.2(5) . .
O6 Pb1 O5 C11 1.1(5) . .
O2 Pb1 O5 C11 59.0(5) . .
O3 Pb1 O5 C11 -13.9(6) 1_455 .
O1 Pb1 O5 C11 169.3(6) 2_667 .
O11 Pb1 O5 C11 144.7(5) . .
O1 Pb1 O6 C11 -75.7(5) . .
O2 Pb1 O6 C11 -126.7(6) . .
O5 Pb1 O6 C11 -1.1(5) . .
O3 Pb1 O6 C11 167.6(6) 1_455 .
O1 Pb1 O6 C11 -15.0(6) 2_667 .
O11 Pb1 O6 C11 -136.6(6) . .
Pb1 O2 C1 O1 -12.1(8) . .
Pb2 O2 C1 O1 174.0(8) . .
Pb1 O2 C1 C2 166.2(7) . .
Pb2 O2 C1 C2 -7.8(18) . .
Pb1 O1 C1 O2 12.2(8) . .
Pb1 O1 C1 O2 144.5(6) 2_667 .
Pb1 O1 C1 C2 -166.1(7) . .
Pb1 O1 C1 C2 -33.9(12) 2_667 .
O2 C1 C2 C3 -0.6(13) . .
O1 C1 C2 C3 177.7(8) . .
C1 C2 C3 C8 -95.2(11) . .
C1 C2 C3 C4 81.5(11) . .
C8 C3 C4 C5 -1.4(14) . .
C2 C3 C4 C5 -178.3(9) . .
C3 C4 C5 C6 1.1(14) . .
C4 C5 C6 C7 -1.0(13) . .
C4 C5 C6 C9 178.7(8) . .
C5 C6 C7 C8 1.3(14) . .
C9 C6 C7 C8 -178.3(9) . .
C4 C3 C8 C7 1.8(14) . .
C2 C3 C8 C7 178.7(9) . .
C6 C7 C8 C3 -1.8(15) . .
C5 C6 C9 C10 92.0(10) . .
C7 C6 C9 C10 -88.4(10) . .
Pb2 O3 C10 O4 11.3(8) 1_655 .
Pb1 O3 C10 O4 159.9(6) 1_655 .
Pb2 O3 C10 C9 -168.0(8) 1_655 .
Pb1 O3 C10 C9 -19.4(16) 1_655 .
Pb2 O4 C10 O3 -11.5(8) 1_655 .
Pb2 O4 C10 O3 -141.7(6) 2_756 .
Pb2 O4 C10 C9 167.8(7) 1_655 .
Pb2 O4 C10 C9 37.6(12) 2_756 .
C6 C9 C10 O3 11.6(13) . .
C6 C9 C10 O4 -167.7(8) . .
Pb1 O6 C11 O5 2.0(9) . .
Pb1 O6 C11 C12 -175.2(7) . .
Pb1 O5 C11 O6 -2.0(9) . .
Pb1 O5 C11 C12 175.2(7) . .
O6 C11 C12 C13 111.1(10) . .
O5 C11 C12 C13 -66.2(11) . .
C11 C12 C13 C14 -106.5(10) . .
C11 C12 C13 C18 69.9(12) . .
C18 C13 C14 C15 0.2(14) . .
C12 C13 C14 C15 176.6(8) . .
C13 C14 C15 C16 -1.0(15) . .
C14 C15 C16 C17 1.5(14) . .
C14 C15 C16 C19 179.1(9) . .
C15 C16 C17 C18 -1.4(14) . .
C19 C16 C17 C18 -179.1(9) . .
C16 C17 C18 C13 0.7(14) . .
C14 C13 C18 C17 -0.1(14) . .
C12 C13 C18 C17 -176.6(9) . .
C15 C16 C19 C20 -82.9(13) . .
C17 C16 C19 C20 94.7(11) . .
Pb2 O7 C20 O8 1.8(10) 1_465 .
Pb2 O7 C20 C19 178.6(7) 1_465 .
Pb2 O8 C20 O7 -1.7(9) 1_465 .
Pb2 O8 C20 C19 -178.5(7) 1_465 .
C16 C19 C20 O7 -107.6(11) . .
C16 C19 C20 O8 69.2(12) . .
